data_4504555
loop_
_publ_author_name
'Kumar, D. Krishna'
'Das, Amitava'
'Dastidar, Parthasarathi'

_publ_section_title
;
 N&#x2212;H&#x00B7;&#x00B7;&#x00B7;Cl2&#x2212;M Synthon as a
 Structure-Directing Tool:&#x2009; Crystal Structures of Some
 Perchlorometallates
;
_journal_issue 1
_journal_name_full 'Crystal Growth &amp; Design'
_journal_page_first 216
_journal_paper_doi 10.1021/cg050296q
_journal_volume 6
_journal_year 2006
_chemical_formula_sum 'C11 H11 Cl4 N3 O Pt'
_chemical_formula_weight 538.12
_chemical_name_systematic
; 
 ? 
;
_space_group_IT_number 14
_symmetry_cell_setting monoclinic
_symmetry_space_group_name_Hall '-P 2yn'
_symmetry_space_group_name_H-M 'P 1 21/n 1'
_atom_sites_solution_hydrogens geom
_atom_sites_solution_primary direct
_atom_sites_solution_secondary difmap
_audit_creation_method SHELXL-97
_cell_angle_alpha 90.00
_cell_angle_beta 97.5980(10)
_cell_angle_gamma 90.00
_cell_formula_units_Z 4
_cell_length_a 10.6238(9)
_cell_length_b 11.1901(9)
_cell_length_c 12.9218(10)
_cell_measurement_temperature 298(2)
_cell_volume 1522.7(2)
_computing_cell_refinement 'BRUKER AXS SMART 3'
_computing_data_collection 'BRUKER AXS SMART 3'
_computing_data_reduction 'BRUKER AXS SMART 3'
_computing_molecular_graphics 'PLATON, 'MERCURY 1.3'
_computing_structure_refinement 'SHELXL-97 (Sheldrick, 1997)'
_computing_structure_solution 'SHELXS-97 (Sheldrick, 1990)'
_diffrn_ambient_temperature 298(2)
_diffrn_detector_area_resol_mean 0.3
_diffrn_measured_fraction_theta_full 0.998
_diffrn_measured_fraction_theta_max 0.998
_diffrn_measurement_device_type 'BRUKER SMART CCD AREA DETECTOR'
_diffrn_measurement_method PHI-OMEGA
_diffrn_radiation_monochromator graphite
_diffrn_radiation_source 'fine-focus sealed tube'
_diffrn_radiation_type MoK\a
_diffrn_radiation_wavelength 0.71073
_diffrn_reflns_av_R_equivalents 0.0291
_diffrn_reflns_av_sigmaI/netI 0.0327
_diffrn_reflns_limit_h_max 11
_diffrn_reflns_limit_h_min -10
_diffrn_reflns_limit_k_max 12
_diffrn_reflns_limit_k_min -11
_diffrn_reflns_limit_l_max 13
_diffrn_reflns_limit_l_min -13
_diffrn_reflns_number 5865
_diffrn_reflns_theta_full 22.50
_diffrn_reflns_theta_max 22.50
_diffrn_reflns_theta_min 2.34
_exptl_absorpt_coefficient_mu 9.913
_exptl_absorpt_correction_type SADABS
_exptl_crystal_colour YELLOW
_exptl_crystal_density_diffrn 2.347
_exptl_crystal_density_method 'not measured'
_exptl_crystal_description PLATE
_exptl_crystal_F_000 1008
_exptl_crystal_size_max 0.65
_exptl_crystal_size_mid 0.44
_exptl_crystal_size_min 0.18
_refine_diff_density_max 1.233
_refine_diff_density_min -1.328
_refine_diff_density_rms 0.144
_refine_ls_extinction_method none
_refine_ls_goodness_of_fit_ref 1.065
_refine_ls_hydrogen_treatment mixed
_refine_ls_matrix_type full
_refine_ls_number_parameters 181
_refine_ls_number_reflns 1988
_refine_ls_number_restraints 0
_refine_ls_restrained_S_all 1.065
_refine_ls_R_factor_all 0.0267
_refine_ls_R_factor_gt 0.0259
_refine_ls_shift/su_max 0.001
_refine_ls_shift/su_mean 0.000
_refine_ls_structure_factor_coef Fsqd
_refine_ls_weighting_details 'calc w=1/[\s^2^(Fo^2^)+(0.0490P)^2^+0.3963P] where P=(Fo^2^+2Fc^2^)/3'
_refine_ls_weighting_scheme calc
_refine_ls_wR_factor_gt 0.0692
_refine_ls_wR_factor_ref 0.0699
_reflns_number_gt 1925
_reflns_number_total 1988
_reflns_threshold_expression >2sigma(I)
_cod_data_source_file cg050296qsi20050628_053314.cif
_cod_data_source_block kkb412am
_cod_depositor_comments
;
The following automatic conversions were performed:

'_symmetry_cell_setting' value 'MONOCLINIC' changed to 'monoclinic'
according to /home/saulius/struct/CIF-dictionaries/cif_core.dic
dictionary named 'cif_core.dic' version 2.4.1 from 2010-06-29.

Automatic conversion script
Id: cif_fix_values 1715 2011-07-08 13:25:40Z adriana 
;
_cod_original_sg_symbol_H-M P2(1)/n
_cod_database_code 4504555

loop_
_symmetry_equiv_pos_as_xyz
'x, y, z'
'-x+1/2, y+1/2, -z+1/2'
'-x, -y, -z'
'x-1/2, -y-1/2, z-1/2'

loop_
_atom_site_label
_atom_site_type_symbol
_atom_site_fract_x
_atom_site_fract_y
_atom_site_fract_z
_atom_site_U_iso_or_equiv
_atom_site_adp_type
_atom_site_occupancy
_atom_site_symmetry_multiplicity
_atom_site_calc_flag
_atom_site_refinement_flags
Pt1 Pt 0.998941(17) 0.290907(16) 0.289903(14) 0.03268(14) Uani 1 1 d .
Cl1 Cl 1.16083(13) 0.41989(11) 0.35437(11) 0.0465(4) Uani 1 1 d .
Cl2 Cl 1.14425(12) 0.16072(12) 0.23460(11) 0.0413(3) Uani 1 1 d .
Cl3 Cl 0.83984(12) 0.16057(13) 0.22702(10) 0.0422(3) Uani 1 1 d .
Cl4 Cl 0.84997(13) 0.41570(12) 0.34710(13) 0.0558(4) Uani 1 1 d .
N1 N 1.0262(4) 0.9361(4) 0.3387(4) 0.0413(11) Uani 1 1 d .
H1 H 1.0413 1.0141 0.3030 0.062 Uiso 1 1 calc R
C2 C 1.1112(5) 0.8489(5) 0.3353(4) 0.0426(13) Uani 1 1 d .
H2 H 1.1948 0.8625 0.2975 0.064 Uiso 1 1 calc R
C3 C 1.0895(6) 0.7410(6) 0.3814(5) 0.0405(13) Uani 1 1 d .
H3 H 1.1549 0.6676 0.3779 0.061 Uiso 1 1 calc R
C4 C 0.9858(5) 0.7275(5) 0.4311(4) 0.0370(14) Uani 1 1 d .
H4 H 0.9701 0.6435 0.4684 0.056 Uiso 1 1 calc R
C5 C 0.8991(4) 0.8206(4) 0.4350(4) 0.0284(11) Uani 1 1 d .
C6 C 0.9224(5) 0.9267(5) 0.3861(4) 0.0369(12) Uani 1 1 d .
H6 H 0.8575 1.0010 0.3864 0.055 Uiso 1 1 calc R
N7 N 0.7918(4) 0.8019(3) 0.4855(3) 0.0343(10) Uani 1 1 d .
H7 H 0.7741 0.7169 0.5058 0.051 Uiso 1 1 calc R
C8 C 0.7098(4) 0.8865(5) 0.5097(4) 0.0343(12) Uani 1 1 d .
O9 O 0.7228(3) 0.9929(3) 0.4974(3) 0.0458(9) Uani 1 1 d .
C10 C 0.5949(4) 0.8368(5) 0.5537(4) 0.0343(12) Uani 1 1 d .
C11 C 0.5347(6) 0.7322(6) 0.5193(5) 0.0488(16) Uani 1 1 d .
H11 H 0.5730 0.6767 0.4626 0.073 Uiso 1 1 calc R
C12 C 0.4270(6) 0.6999(5) 0.5574(6) 0.0527(18) Uani 1 1 d .
H12 H 0.3787 0.6188 0.5297 0.079 Uiso 1 1 calc R
N13 N 0.3794(5) 0.7666(5) 0.6288(4) 0.0475(12) Uani 1 1 d .
H13 H 0.3000 0.7393 0.6570 0.071 Uiso 1 1 calc R
C14 C 0.4352(5) 0.8692(5) 0.6635(4) 0.0444(13) Uani 1 1 d .
H14 H 0.3947 0.9218 0.7209 0.067 Uiso 1 1 calc R
C15 C 0.5437(5) 0.9075(5) 0.6265(4) 0.0405(12) Uani 1 1 d .
H15 H 0.5883 0.9907 0.6533 0.061 Uiso 1 1 calc R

loop_
_atom_site_aniso_label
_atom_site_aniso_U_11
_atom_site_aniso_U_22
_atom_site_aniso_U_33
_atom_site_aniso_U_23
_atom_site_aniso_U_13
_atom_site_aniso_U_12
Pt1 0.02837(19) 0.0339(2) 0.0368(2) 0.01195(7) 0.00811(12) 0.00270(7)
Cl1 0.0462(8) 0.0348(7) 0.0593(9) 0.0062(6) 0.0103(7) -0.0061(6)
Cl2 0.0322(7) 0.0432(8) 0.0512(8) 0.0050(6) 0.0152(6) 0.0001(6)
Cl3 0.0301(7) 0.0558(8) 0.0405(8) 0.0093(6) 0.0038(6) -0.0051(6)
Cl4 0.0447(8) 0.0419(8) 0.0856(11) 0.0096(7) 0.0260(8) 0.0091(6)
N1 0.046(3) 0.035(3) 0.045(3) 0.007(2) 0.015(2) -0.006(2)
C2 0.039(3) 0.050(4) 0.041(3) -0.008(3) 0.014(2) -0.004(3)
C3 0.041(3) 0.044(3) 0.039(3) -0.001(3) 0.015(3) 0.003(3)
C4 0.037(4) 0.037(3) 0.037(3) -0.003(2) 0.008(3) 0.000(2)
C5 0.023(3) 0.036(3) 0.027(3) -0.001(2) 0.005(2) -0.001(2)
C6 0.037(3) 0.042(3) 0.034(3) 0.003(2) 0.011(2) 0.004(2)
N7 0.031(3) 0.037(3) 0.036(3) 0.0026(17) 0.009(2) 0.0002(17)
C8 0.029(3) 0.049(4) 0.024(3) 0.000(2) 0.001(2) 0.003(2)
O9 0.043(2) 0.044(2) 0.053(2) 0.0059(18) 0.0153(18) 0.0042(17)
C10 0.027(3) 0.049(3) 0.026(3) 0.000(2) 0.003(2) 0.000(2)
C11 0.040(4) 0.066(4) 0.043(4) -0.010(3) 0.013(3) -0.003(3)
C12 0.038(4) 0.065(5) 0.057(5) -0.007(3) 0.013(3) -0.013(3)
N13 0.031(3) 0.080(4) 0.033(3) 0.010(3) 0.011(2) 0.007(3)
C14 0.037(3) 0.060(4) 0.037(3) 0.004(3) 0.008(2) 0.010(3)
C15 0.035(3) 0.051(3) 0.035(3) -0.001(2) 0.002(2) 0.006(2)

loop_
_atom_type_symbol
_atom_type_description
_atom_type_scat_dispersion_real
_atom_type_scat_dispersion_imag
_atom_type_scat_source
C C 0.0033 0.0016 'International Tables Vol C Tables 4.2.6.8 and 6.1.1.4'
H H 0.0000 0.0000 'International Tables Vol C Tables 4.2.6.8 and 6.1.1.4'
N N 0.0061 0.0033 'International Tables Vol C Tables 4.2.6.8 and 6.1.1.4'
O O 0.0106 0.0060 'International Tables Vol C Tables 4.2.6.8 and 6.1.1.4'
Cl Cl 0.1484 0.1585 'International Tables Vol C Tables 4.2.6.8 and 6.1.1.4'
Pt Pt -1.7033 8.3905 'International Tables Vol C Tables 4.2.6.8 and 6.1.1.4'

loop_
_geom_angle_atom_site_label_1
_geom_angle_atom_site_label_2
_geom_angle_atom_site_label_3
_geom_angle
Cl3 Pt1 Cl4 89.64(5)
Cl3 Pt1 Cl2 88.89(5)
Cl4 Pt1 Cl2 178.07(5)
Cl3 Pt1 Cl1 179.18(5)
Cl4 Pt1 Cl1 90.91(5)
Cl2 Pt1 Cl1 90.54(5)
C2 N1 C6 124.1(4)
C2 N1 H1 117.9
C6 N1 H1 117.9
N1 C2 C3 118.3(5)
N1 C2 H2 120.9
C3 C2 H2 120.9
C4 C3 C2 119.6(5)
C4 C3 H3 120.2
C2 C3 H3 120.2
C3 C4 C5 121.1(5)
C3 C4 H4 119.5
C5 C4 H4 119.5
C6 C5 C4 117.7(4)
C6 C5 N7 123.2(4)
C4 C5 N7 119.1(4)
N1 C6 C5 119.1(4)
N1 C6 H6 120.4
C5 C6 H6 120.4
C8 N7 C5 126.2(4)
C8 N7 H7 116.9
C5 N7 H7 116.9
O9 C8 N7 124.7(5)
O9 C8 C10 121.4(5)
N7 C8 C10 113.9(5)
C11 C10 C15 119.6(5)
C11 C10 C8 123.5(5)
C15 C10 C8 116.7(5)
C12 C11 C10 119.2(6)
C12 C11 H11 120.4
C10 C11 H11 120.4
N13 C12 C11 121.2(6)
N13 C12 H12 119.4
C11 C12 H12 119.4
C12 N13 C14 121.2(5)
C12 N13 H13 119.4
C14 N13 H13 119.4
N13 C14 C15 120.3(5)
N13 C14 H14 119.8
C15 C14 H14 119.8
C14 C15 C10 118.5(5)
C14 C15 H15 120.7
C10 C15 H15 120.7

loop_
_geom_bond_atom_site_label_1
_geom_bond_atom_site_label_2
_geom_bond_distance
Pt1 Cl3 2.2981(14)
Pt1 Cl4 2.3044(13)
Pt1 Cl2 2.3039(13)
Pt1 Cl1 2.3144(14)
N1 C2 1.334(7)
N1 C6 1.335(6)
N1 H1 1.0100
C2 C3 1.379(9)
C2 H2 1.0800
C3 C4 1.355(8)
C3 H3 1.0800
C4 C5 1.396(8)
C4 H4 1.0800
C5 C6 1.382(7)
C5 N7 1.403(6)
C6 H6 1.0800
N7 C8 1.351(6)
N7 H7 1.0100
C8 O9 1.212(6)
C8 C10 1.518(7)
C10 C11 1.380(9)
C10 C15 1.394(7)
C11 C12 1.353(9)
C11 H11 1.0800
C12 N13 1.336(8)
C12 H12 1.0800
N13 C14 1.342(8)
N13 H13 1.0100
C14 C15 1.373(8)
C14 H14 1.0800
C15 H15 1.0800

loop_
_geom_hbond_atom_site_label_D
_geom_hbond_atom_site_label_H
_geom_hbond_atom_site_label_A
_geom_hbond_distance_DH
_geom_hbond_distance_HA
_geom_hbond_distance_DA
_geom_hbond_angle_DHA
_geom_hbond_site_symmetry_A
N1 H1 Cl2 1.01 2.22 3.185(4) 159.6 1_565
N1 H1 Cl3 1.01 2.77 3.399(5) 120.8 1_565
N7 H7 Cl1 1.01 2.40 3.227(4) 138.6 3_766
N13 H13 Cl4 1.01 2.35 3.224(5) 144.2 3_666
N13 H13 Cl3 1.01 2.51 3.273(5) 132.0 3_666
